data_4061287
loop_
_publ_author_name
'Shin, Richard Y. C.'
'Tan, Geok Kheng'
'Koh, Lip Lin'
'Goh, Lai Yoong'

_publ_section_title
;
Syntheses and Single Crystal X-Ray Diffraction Studies of Acyclic
and Macrocyclic Aza-dithiolate (NS~2~) Complexes of (Arene)ruthenium(II).
Base-Promoted Formation of Tethered Arene and Thiolate-alkylation
Derivatives.
;
_journal_issue 26
_journal_name_full Organometallics
_journal_page_first 6293
_journal_page_last 6298
_journal_paper_doi 10.1021/om049445c
_journal_volume 23
_journal_year 2004
_chemical_formula_sum 'C20 H34 F6 N P Ru S2'
_chemical_formula_weight 598.64
_space_group_IT_number 14
_symmetry_cell_setting monoclinic
_symmetry_space_group_name_Hall '-P 2ybc'
_symmetry_space_group_name_H-M 'P 1 21/c 1'
_cell_angle_alpha 90.00
_cell_angle_beta 92.5870(10)
_cell_angle_gamma 90.00
_cell_formula_units_Z 4
_cell_length_a 8.9741(5)
_cell_length_b 16.8112(9)
_cell_length_c 15.8708(8)
_cell_measurement_temperature 223(2)
_cell_volume 2391.9(2)
_diffrn_ambient_temperature 223(2)
_exptl_crystal_density_diffrn 1.662
_cod_depositor_comments
;
The following automatic conversions were performed:
'_symmetry_cell_setting' value 'Monoclinic' changed to 'monoclinic'
according to '/home/saulius/struct/CIF-dictionaries/cif_core.dic'
dictionary named 'cif_core.dic' version 2.4.1 from 2010-06-29.

Automatic conversion script
Id: cif_fix_enum 1527 2010-12-29 10:47:43Z saulius 
;
_cod_original_sg_symbol_H-M 'P 21/c'
_cod_database_code 4061287

loop_
_symmetry_equiv_pos_as_xyz
'x, y, z'
'-x, y+1/2, -z+1/2'
'-x, -y, -z'
'x, -y-1/2, z-1/2'

loop_
_atom_site_label
_atom_site_type_symbol
_atom_site_fract_x
_atom_site_fract_y
_atom_site_fract_z
_atom_site_U_iso_or_equiv
_atom_site_adp_type
_atom_site_occupancy
_atom_site_symmetry_multiplicity
_atom_site_calc_flag
_atom_site_refinement_flags
_atom_site_disorder_assembly
_atom_site_disorder_group
Ru1 Ru 0.49409(2) 0.602356(13) 0.248910(14) 0.02177(9) Uani 1 1 d . A .
S1 S 0.45051(10) 0.48639(5) 0.32996(6) 0.0381(2) Uani 1 1 d D . .
S2 S 0.72821(9) 0.62670(6) 0.31390(5) 0.03440(19) Uani 1 1 d D . .
N1 N 0.4164(3) 0.66069(17) 0.35964(17) 0.0298(6) Uani 1 1 d D . .
H1 H 0.341(4) 0.686(2) 0.341(2) 0.034(10) Uiso 1 1 d . . .
C1 C 0.3108(5) 0.5338(3) 0.3952(3) 0.0444(11) Uani 0.85 1 d PD A 1
H1A H 0.2195 0.5444 0.3608 0.053 Uiso 0.85 1 calc PR A 1
H1B H 0.2858 0.4981 0.4413 0.053 Uiso 0.85 1 calc PR A 1
C2 C 0.3730(5) 0.6105(2) 0.4305(3) 0.0414(10) Uani 0.85 1 d PD A 1
H2A H 0.2976 0.6377 0.4628 0.050 Uiso 0.85 1 calc PR A 1
H2B H 0.4600 0.5997 0.4684 0.050 Uiso 0.85 1 calc PR A 1
C1X C 0.374(3) 0.5228(11) 0.4241(12) 0.040(6) Uiso 0.15 1 d PD A 2
H1XA H 0.2984 0.4865 0.4443 0.048 Uiso 0.15 1 calc PR A 2
H1XB H 0.4525 0.5300 0.4687 0.048 Uiso 0.15 1 calc PR A 2
C2X C 0.3055(14) 0.6029(9) 0.3971(9) 0.028(5) Uiso 0.15 1 d PD A 2
H2XA H 0.2240 0.5931 0.3552 0.033 Uiso 0.15 1 calc PR A 2
H2XB H 0.2627 0.6279 0.4462 0.033 Uiso 0.15 1 calc PR A 2
C3 C 0.5312(5) 0.7220(3) 0.3908(3) 0.0436(10) Uani 0.85 1 d PD A 1
H3A H 0.5386 0.7642 0.3486 0.052 Uiso 0.85 1 calc PR A 1
H3B H 0.4987 0.7462 0.4431 0.052 Uiso 0.85 1 calc PR A 1
C4 C 0.6822(5) 0.6839(4) 0.4067(4) 0.0556(14) Uani 0.85 1 d PD A 1
H4A H 0.6803 0.6489 0.4560 0.067 Uiso 0.85 1 calc PR A 1
H4B H 0.7578 0.7251 0.4181 0.067 Uiso 0.85 1 calc PR A 1
C3X C 0.523(2) 0.6766(16) 0.4310(10) 0.040(5) Uiso 0.15 1 d PD A 2
H3XA H 0.5450 0.6282 0.4638 0.049 Uiso 0.15 1 calc PR A 2
H3XB H 0.4860 0.7177 0.4684 0.049 Uiso 0.15 1 calc PR A 2
C4X C 0.661(3) 0.7054(11) 0.3860(11) 0.043(10) Uiso 0.15 1 d PD A 2
H4XA H 0.7410 0.7187 0.4279 0.051 Uiso 0.15 1 calc PR A 2
H4XB H 0.6364 0.7535 0.3535 0.051 Uiso 0.15 1 calc PR A 2
C5 C 0.8160(4) 0.5428(3) 0.3700(2) 0.0515(11) Uani 1 1 d . A .
H5A H 0.9016 0.5618 0.4048 0.062 Uiso 1 1 calc R . .
H5B H 0.7445 0.5189 0.4074 0.062 Uiso 1 1 calc R . .
C6 C 0.8675(5) 0.4807(2) 0.3093(3) 0.0551(11) Uani 1 1 d D . .
H6A H 0.7782 0.4601 0.2788 0.066 Uiso 1 1 calc R A 1
H6B H 0.9263 0.5083 0.2677 0.066 Uiso 1 1 calc R A 1
C7 C 0.9570(6) 0.4102(3) 0.3396(4) 0.0426(12) Uani 0.70 1 d P A 1
H7A H 0.9960 0.3754 0.2998 0.051 Uiso 0.70 1 calc PR A 1
C8 C 0.9819(7) 0.3960(4) 0.4193(4) 0.0473(13) Uani 0.70 1 d P A 1
H8A H 0.9435 0.4304 0.4597 0.057 Uiso 0.70 1 calc PR A 1
H8B H 1.0384 0.3514 0.4366 0.057 Uiso 0.70 1 calc PR A 1
C7X C 0.9213(16) 0.4229(7) 0.3818(8) 0.043(3) Uiso 0.30 1 d PD A 2
H7XA H 0.8639 0.4180 0.4297 0.052 Uiso 0.30 1 calc PR A 2
C8X C 1.0379(18) 0.3831(9) 0.3780(11) 0.055(4) Uiso 0.30 1 d P A 2
H8XA H 1.0964 0.3873 0.3305 0.066 Uiso 0.30 1 calc PR A 2
H8XB H 1.0674 0.3489 0.4225 0.066 Uiso 0.30 1 calc PR A 2
C9 C 0.4146(3) 0.69891(18) 0.16058(19) 0.0279(6) Uani 1 1 d . . .
C10 C 0.2992(3) 0.63935(19) 0.16502(19) 0.0287(7) Uani 1 1 d . A .
C11 C 0.3303(4) 0.5594(2) 0.14678(19) 0.0313(7) Uani 1 1 d . . .
C12 C 0.4796(4) 0.53580(19) 0.12900(19) 0.0304(7) Uani 1 1 d . A .
C13 C 0.5931(3) 0.59413(19) 0.12356(19) 0.0294(7) Uani 1 1 d . . .
C14 C 0.5596(4) 0.6765(2) 0.13792(19) 0.0301(7) Uani 1 1 d . A .
C15 C 0.3782(4) 0.7849(2) 0.1759(2) 0.0443(9) Uani 1 1 d . A .
H15A H 0.4695 0.8140 0.1894 0.066 Uiso 1 1 calc R . .
H15B H 0.3124 0.7888 0.2225 0.066 Uiso 1 1 calc R . .
H15C H 0.3293 0.8072 0.1255 0.066 Uiso 1 1 calc R . .
C16 C 0.1442(4) 0.6642(2) 0.1875(2) 0.0419(9) Uani 1 1 d . . .
H16A H 0.0848 0.6755 0.1363 0.063 Uiso 1 1 calc R A .
H16B H 0.1503 0.7116 0.2224 0.063 Uiso 1 1 calc R . .
H16C H 0.0980 0.6216 0.2182 0.063 Uiso 1 1 calc R . .
C17 C 0.2082(4) 0.4980(2) 0.1479(2) 0.0464(9) Uani 1 1 d . A .
H17A H 0.2153 0.4692 0.2009 0.070 Uiso 1 1 calc R . .
H17B H 0.2188 0.4611 0.1016 0.070 Uiso 1 1 calc R . .
H17C H 0.1120 0.5242 0.1420 0.070 Uiso 1 1 calc R . .
C18 C 0.5131(5) 0.4486(2) 0.1144(2) 0.0463(9) Uani 1 1 d . . .
H18A H 0.4857 0.4348 0.0564 0.069 Uiso 1 1 calc R A .
H18B H 0.4562 0.4163 0.1521 0.069 Uiso 1 1 calc R . .
H18C H 0.6187 0.4390 0.1253 0.069 Uiso 1 1 calc R . .
C19 C 0.7493(4) 0.5717(3) 0.1008(2) 0.0440(9) Uani 1 1 d . A .
H19A H 0.7605 0.5144 0.1033 0.066 Uiso 1 1 calc R . .
H19B H 0.8208 0.5964 0.1403 0.066 Uiso 1 1 calc R . .
H19C H 0.7668 0.5901 0.0441 0.066 Uiso 1 1 calc R . .
C20 C 0.6805(4) 0.7384(2) 0.1298(2) 0.0444(9) Uani 1 1 d . . .
H20A H 0.6378 0.7911 0.1349 0.067 Uiso 1 1 calc R A .
H20B H 0.7242 0.7332 0.0753 0.067 Uiso 1 1 calc R . .
H20C H 0.7572 0.7307 0.1741 0.067 Uiso 1 1 calc R . .
P1 P 0.08134(10) 0.80610(5) 0.42102(6) 0.0363(2) Uani 1 1 d . . .
F1 F 0.2050(3) 0.81370(19) 0.35200(19) 0.0851(9) Uani 1 1 d . . .
F2 F 0.0665(3) 0.71463(14) 0.39606(16) 0.0617(7) Uani 1 1 d . . .
F3 F -0.0385(3) 0.79427(17) 0.49001(16) 0.0683(7) Uani 1 1 d . . .
F4 F 0.0967(4) 0.89571(14) 0.4466(3) 0.0941(11) Uani 1 1 d . . .
F5 F 0.2120(3) 0.78471(18) 0.48758(17) 0.0751(8) Uani 1 1 d . . .
F6 F -0.0496(3) 0.82368(19) 0.35353(18) 0.0814(9) Uani 1 1 d . . .

loop_
_atom_site_aniso_label
_atom_site_aniso_U_11
_atom_site_aniso_U_22
_atom_site_aniso_U_33
_atom_site_aniso_U_23
_atom_site_aniso_U_13
_atom_site_aniso_U_12
Ru1 0.02182(13) 0.02195(13) 0.02154(13) 0.00047(9) 0.00112(9) 0.00022(9)
S1 0.0479(5) 0.0265(4) 0.0403(5) 0.0086(4) 0.0050(4) -0.0004(4)
S2 0.0258(4) 0.0475(5) 0.0297(4) -0.0044(4) -0.0005(3) -0.0021(4)
N1 0.0304(14) 0.0342(15) 0.0247(14) -0.0018(11) -0.0002(11) 0.0084(12)
C1 0.045(3) 0.055(3) 0.034(2) 0.008(2) 0.014(2) -0.009(2)
C2 0.048(3) 0.045(3) 0.032(2) 0.0019(18) 0.011(2) 0.008(2)
C3 0.048(3) 0.042(2) 0.041(2) -0.022(2) -0.001(2) -0.002(2)
C4 0.040(3) 0.077(4) 0.049(3) -0.033(3) 0.000(2) -0.008(3)
C5 0.036(2) 0.082(3) 0.035(2) 0.017(2) -0.0100(16) -0.003(2)
C6 0.044(2) 0.054(2) 0.067(3) 0.016(2) 0.000(2) 0.0065(19)
C7 0.040(3) 0.046(3) 0.042(3) -0.004(2) -0.003(3) 0.007(2)
C8 0.048(3) 0.052(3) 0.042(3) 0.010(3) -0.001(3) 0.003(3)
C9 0.0324(16) 0.0277(15) 0.0235(15) 0.0062(12) -0.0009(12) 0.0000(13)
C10 0.0249(15) 0.0389(18) 0.0222(15) 0.0048(13) 0.0000(12) 0.0023(13)
C11 0.0321(16) 0.0382(18) 0.0233(15) 0.0008(13) -0.0029(13) -0.0082(14)
C12 0.0374(17) 0.0317(17) 0.0221(15) -0.0059(12) 0.0004(13) 0.0000(14)
C13 0.0285(16) 0.0373(18) 0.0225(15) -0.0001(13) 0.0029(12) 0.0023(13)
C14 0.0322(16) 0.0335(17) 0.0244(15) 0.0075(13) -0.0009(13) -0.0021(14)
C15 0.050(2) 0.0312(18) 0.052(2) 0.0058(16) 0.0062(18) 0.0071(16)
C16 0.0273(17) 0.057(2) 0.041(2) 0.0068(17) -0.0004(15) 0.0064(16)
C17 0.042(2) 0.047(2) 0.050(2) -0.0108(18) 0.0000(17) -0.0183(17)
C18 0.058(2) 0.0330(19) 0.048(2) -0.0109(16) 0.0014(18) 0.0054(17)
C19 0.0322(18) 0.062(2) 0.039(2) -0.0013(18) 0.0106(15) 0.0066(17)
C20 0.042(2) 0.047(2) 0.044(2) 0.0125(17) 0.0079(17) -0.0115(17)
P1 0.0352(5) 0.0357(5) 0.0388(5) -0.0015(4) 0.0102(4) 0.0008(4)
F1 0.0785(19) 0.102(2) 0.079(2) -0.0045(17) 0.0449(16) -0.0190(17)
F2 0.0661(15) 0.0475(13) 0.0713(17) -0.0199(12) -0.0016(13) 0.0018(12)
F3 0.0582(15) 0.093(2) 0.0561(15) -0.0185(14) 0.0276(12) -0.0204(14)
F4 0.094(2) 0.0373(15) 0.154(3) -0.0186(16) 0.037(2) -0.0124(14)
F5 0.0555(15) 0.101(2) 0.0675(17) -0.0282(15) -0.0172(13) 0.0163(14)
F6 0.0791(19) 0.091(2) 0.0728(19) 0.0227(16) -0.0141(15) 0.0260(16)

loop_
_geom_bond_atom_site_label_1
_geom_bond_atom_site_label_2
_geom_bond_distance
_geom_bond_site_symmetry_2
_geom_bond_publ_flag
Ru1 N1 2.156(3) . ?
Ru1 C12 2.206(3) . ?
Ru1 C13 2.219(3) . ?
Ru1 C10 2.238(3) . ?
Ru1 C9 2.240(3) . ?
Ru1 C11 2.257(3) . ?
Ru1 C14 2.258(3) . ?
Ru1 S2 2.3345(8) . ?
Ru1 S1 2.3777(8) . ?
S1 C1X 1.780(16) . ?
S1 C1 1.843(4) . ?
S2 C4 1.822(5) . ?
S2 C5 1.828(4) . ?
S2 C4X 1.865(18) . ?
N1 C2 1.473(5) . ?
N1 C3X 1.475(10) . ?
N1 C3 1.524(5) . ?
N1 C2X 1.530(9) . ?
C1 C2 1.503(5) . ?
C1X C2X 1.535(10) . ?
C3 C4 1.509(6) . ?
C3X C4X 1.536(10) . ?
C5 C6 1.507(6) . ?
C6 C7 1.499(7) . ?
C6 C7X 1.567(9) . ?
C7 C8 1.296(8) . ?
C7X C8X 1.25(2) . ?
C9 C14 1.417(4) . ?
C9 C10 1.445(4) . ?
C9 C15 1.504(5) . ?
C10 C11 1.405(5) . ?
C10 C16 1.510(4) . ?
C11 C12 1.438(4) . ?
C11 C17 1.506(4) . ?
C12 C13 1.419(4) . ?
C12 C18 1.516(5) . ?
C13 C14 1.437(5) . ?
C13 C19 1.511(4) . ?
C14 C20 1.513(5) . ?
P1 F4 1.564(3) . ?
P1 F6 1.581(3) . ?
P1 F3 1.582(2) . ?
P1 F5 1.584(3) . ?
P1 F2 1.592(2) . ?
P1 F1 1.599(3) . ?
